data_4078107
loop_
_publ_author_name
'Miyake, Yoshihiro'
'Moriyama, Taichi'
'Tanabe, Yoshiaki'
'Endo, Satoshi'
'Nishibayashi, Yoshiaki'

_publ_section_title
;
 Synthesis and Reactivity of Hybrid Phosphido- and Hydrosulfido-Bridged
 Diruthenium Complexes: Transformations into Diruthenium and
 Tetraruthenium Complexes Bridged by Phosphido and Sulfido Ligands
;
_journal_issue 8
_journal_name_full Organometallics
_journal_page_first 3292
_journal_paper_doi 10.1021/om3001247
_journal_volume 31
_journal_year 2012
_chemical_formula_moiety 'C22 H37 Cl2 P Ru2 S'
_chemical_formula_sum 'C22 H37 Cl2 P Ru2 S'
_chemical_formula_weight 637.61
_space_group_IT_number 15
_symmetry_cell_setting monoclinic
_symmetry_Int_Tables_number 15
_symmetry_space_group_name_Hall '-C 2yc'
_symmetry_space_group_name_H-M 'C 1 2/c 1'
_atom_sites_solution_hydrogens geom
_atom_sites_solution_primary direct
_atom_sites_solution_secondary difmap
_cell_angle_alpha 90.0000
_cell_angle_beta 108.6524(12)
_cell_angle_gamma 90.0000
_cell_formula_units_Z 4
_cell_length_a 16.5909(6)
_cell_length_b 8.5787(4)
_cell_length_c 18.0461(7)
_cell_measurement_reflns_used 9874
_cell_measurement_temperature 173
_cell_measurement_theta_max 27.43
_cell_measurement_theta_min 3.12
_cell_volume 2433.57(17)
_computing_cell_refinement 'RAPID AUTO'
_computing_data_collection 'RAPID AUTO (Rigaku)'
_computing_data_reduction 'RAPID AUTO'
_computing_molecular_graphics 'CrystalStructure 4.0'
_computing_publication_material 'CrystalStructure 4.0 (Rigaku, 2010)'
_computing_structure_refinement 'CRYSTALS (Carruthers, et al., 1999)'
_computing_structure_solution 'SHELXS97 (Sheldrick, 2008)'
_diffrn_ambient_temperature 173
_diffrn_detector_area_resol_mean 10.000
_diffrn_measured_fraction_theta_full 0.997
_diffrn_measured_fraction_theta_max 0.997
_diffrn_measurement_device_type 'Rigaku R-AXIS RAPID'
_diffrn_measurement_method \w
_diffrn_radiation_type 'Mo K\a'
_diffrn_radiation_wavelength 0.71075
_diffrn_reflns_av_R_equivalents 0.0266
_diffrn_reflns_limit_h_max 21
_diffrn_reflns_limit_h_min -21
_diffrn_reflns_limit_k_max 11
_diffrn_reflns_limit_k_min -11
_diffrn_reflns_limit_l_max 22
_diffrn_reflns_limit_l_min -23
_diffrn_reflns_number 11476
_diffrn_reflns_theta_full 27.43
_diffrn_reflns_theta_max 27.43
_diffrn_standards_number 0
_exptl_absorpt_coefficient_mu 1.6198
_exptl_absorpt_correction_T_max 0.784
_exptl_absorpt_correction_T_min 0.670
_exptl_absorpt_correction_type multi-scan
_exptl_absorpt_process_details 'ABSCOR (Rigaku, 1995)'
_exptl_crystal_colour brown
_exptl_crystal_density_diffrn 1.740
_exptl_crystal_density_method 'not measured'
_exptl_crystal_description block
_exptl_crystal_F_000 1288.00
_exptl_crystal_size_max 0.350
_exptl_crystal_size_mid 0.250
_exptl_crystal_size_min 0.150
_refine_diff_density_max 0.465
_refine_diff_density_min -0.371
_refine_ls_extinction_method none
_refine_ls_goodness_of_fit_ref 1.000
_refine_ls_hydrogen_treatment mixed
_refine_ls_number_parameters 204
_refine_ls_number_reflns 2767
_refine_ls_R_factor_gt 0.0175
_refine_ls_shift/su_max 0.001
_refine_ls_structure_factor_coef Fsqd
_refine_ls_weighting_details 'w = 1/[1.0720\s(Fo^2^)]/(4Fo^2^)'
_refine_ls_weighting_scheme calc
_refine_ls_wR_factor_ref 0.0444
_reflns_number_gt 2399
_reflns_number_total 2767
_reflns_threshold_expression F^2^>2.0\s(F^2^)
_cod_data_source_file om3001247_si_001.cif
_cod_data_source_block '_2'
_cod_original_cell_volume 2433.58(16)
_cod_database_code 4078107

loop_
_symmetry_equiv_pos_site_id
_symmetry_equiv_pos_as_xyz
1 +X,+Y,+Z
2 -X,+Y,1/2-Z
3 -X,-Y,-Z
4 +X,-Y,1/2+Z
5 1/2+X,1/2+Y,+Z
6 1/2-X,1/2+Y,1/2-Z
7 1/2-X,1/2-Y,-Z
8 1/2+X,1/2-Y,1/2+Z

loop_
_atom_site_label
_atom_site_type_symbol
_atom_site_fract_x
_atom_site_fract_y
_atom_site_fract_z
_atom_site_U_iso_or_equiv
_atom_site_adp_type
_atom_site_occupancy
_atom_site_symmetry_multiplicity
_atom_site_calc_flag
_atom_site_refinement_flags
Ru(1) Ru 0.546070(10) 0.27555(2) 0.331770(10) 0.01753(5) Uani 1.0 8 d .
Cl(1) Cl 0.40920(3) 0.26560(6) 0.35748(3) 0.03257(14) Uani 1.0 8 d .
S(1) S 0.5000 0.06537(8) 0.2500 0.02817(19) Uani 1.0 4 d .
P(1) P 0.5000 0.48455(8) 0.2500 0.01949(17) Uani 1.0 4 d .
C(1) C 0.68473(10) 0.3307(3) 0.36990(10) 0.0234(5) Uani 1.0 8 d .
C(2) C 0.67329(10) 0.1670(3) 0.37705(10) 0.0227(5) Uani 1.0 8 d .
C(3) C 0.62803(10) 0.1436(2) 0.43227(10) 0.0212(5) Uani 1.0 8 d .
C(4) C 0.61355(10) 0.2938(2) 0.46064(10) 0.0212(5) Uani 1.0 8 d .
C(5) C 0.64762(10) 0.4094(2) 0.42220(10) 0.0227(5) Uani 1.0 8 d .
C(6) C 0.73861(13) 0.4026(3) 0.32674(13) 0.0328(7) Uani 1.0 8 d .
C(7) C 0.70929(13) 0.0436(3) 0.33857(14) 0.0321(6) Uani 1.0 8 d .
C(8) C 0.60318(14) -0.0082(3) 0.45928(14) 0.0321(7) Uani 1.0 8 d .
C(9) C 0.57246(14) 0.3214(3) 0.52164(12) 0.0302(6) Uani 1.0 8 d .
C(10) C 0.65343(15) 0.5794(3) 0.44163(14) 0.0340(7) Uani 1.0 8 d .
C(11) C 0.42873(13) 0.6217(3) 0.27500(12) 0.0295(6) Uani 1.0 8 d .
H(1) H 0.565(3) 0.017(6) 0.228(3) 0.071(16) Uiso 0.5000 8 d .
H(2) H 0.7328 0.5128 0.3267 0.0394 Uiso 1.0 8 calc R
H(3) H 0.7965 0.3752 0.3517 0.0394 Uiso 1.0 8 calc R
H(4) H 0.7208 0.3656 0.2744 0.0394 Uiso 1.0 8 calc R
H(5) H 0.7083 0.0785 0.2883 0.0385 Uiso 1.0 8 calc R
H(6) H 0.7663 0.0223 0.3696 0.0385 Uiso 1.0 8 calc R
H(7) H 0.6762 -0.0486 0.3333 0.0385 Uiso 1.0 8 calc R
H(8) H 0.6013 -0.0866 0.4216 0.0385 Uiso 1.0 8 calc R
H(9) H 0.6437 -0.0361 0.5079 0.0385 Uiso 1.0 8 calc R
H(10) H 0.5487 0.0017 0.4655 0.0385 Uiso 1.0 8 calc R
H(11) H 0.5166 0.2793 0.5047 0.0363 Uiso 1.0 8 calc R
H(12) H 0.6049 0.2723 0.5690 0.0363 Uiso 1.0 8 calc R
H(13) H 0.5697 0.4303 0.5302 0.0363 Uiso 1.0 8 calc R
H(14) H 0.6000 0.6152 0.4438 0.0408 Uiso 1.0 8 calc R
H(15) H 0.6957 0.5954 0.4909 0.0408 Uiso 1.0 8 calc R
H(16) H 0.6683 0.6356 0.4025 0.0408 Uiso 1.0 8 calc R
H(17) H 0.3876 0.5657 0.2909 0.0354 Uiso 1.0 8 calc R
H(18) H 0.4607 0.6870 0.3165 0.0354 Uiso 1.0 8 calc R
H(19) H 0.4008 0.6837 0.2306 0.0354 Uiso 1.0 8 calc R

loop_
_atom_site_aniso_label
_atom_site_aniso_U_11
_atom_site_aniso_U_22
_atom_site_aniso_U_33
_atom_site_aniso_U_12
_atom_site_aniso_U_13
_atom_site_aniso_U_23
Ru(1) 0.01985(9) 0.01620(9) 0.01807(9) -0.00032(5) 0.00821(6) 0.00137(6)
Cl(1) 0.0242(3) 0.0472(4) 0.0299(3) -0.00040(19) 0.0136(2) 0.0076(2)
S(1) 0.0318(4) 0.0203(4) 0.0298(4) 0.0000 0.0060(3) 0.0000
P(1) 0.0246(3) 0.0163(4) 0.0189(4) 0.0000 0.0088(3) 0.0000
C(1) 0.0208(9) 0.0260(10) 0.0234(10) -0.0017(8) 0.0070(7) 0.0026(8)
C(2) 0.0216(8) 0.0250(10) 0.0215(9) 0.0028(8) 0.0070(7) 0.0005(8)
C(3) 0.0232(9) 0.0209(11) 0.0200(9) 0.0044(7) 0.0075(7) 0.0032(8)
C(4) 0.0224(9) 0.0219(11) 0.0189(9) 0.0020(7) 0.0062(7) 0.0002(8)
C(5) 0.0233(9) 0.0215(11) 0.0208(10) -0.0013(8) 0.0032(7) -0.0003(8)
C(6) 0.0278(11) 0.0396(15) 0.0325(13) -0.0063(10) 0.0117(9) 0.0053(10)
C(7) 0.0309(11) 0.0338(14) 0.0357(13) 0.0059(10) 0.0165(10) -0.0046(10)
C(8) 0.0400(13) 0.0216(12) 0.0374(13) 0.0012(9) 0.0163(10) 0.0065(10)
C(9) 0.0352(12) 0.0341(13) 0.0243(11) 0.0078(10) 0.0136(9) 0.0015(10)
C(10) 0.0413(13) 0.0222(12) 0.0350(13) -0.0026(10) 0.0073(10) -0.0030(10)
C(11) 0.0359(11) 0.0243(12) 0.0308(12) 0.0024(9) 0.0143(9) -0.0047(9)

loop_
_atom_type_symbol
_atom_type_description
_atom_type_scat_dispersion_real
_atom_type_scat_dispersion_imag
_atom_type_scat_source
C C 0.0033 0.0016
;
International Tables for Crystallography
(1992, Vol. C, Tables 4.2.6.8 and 6.1.1.4)
;
H H 0.0000 0.0000
;
International Tables for Crystallography
(1992, Vol. C, Table 6.1.1.4)
;
P P 0.1023 0.0942
;
International Tables for Crystallography
(1992, Vol. C, Tables 4.2.6.8 and 6.1.1.4)
;
S S 0.1246 0.1234
;
International Tables for Crystallography
(1992, Vol. C, Tables 4.2.6.8 and 6.1.1.4)
;
Cl Cl 0.1484 0.1585
;
International Tables for Crystallography
(1992, Vol. C, Tables 4.2.6.8 and 6.1.1.4)
;
Ru Ru -1.2594 0.8363
;
International Tables for Crystallography
(1992, Vol. C, Tables 4.2.6.8 and 6.1.1.4)
;

loop_
_geom_angle_atom_site_label_1
_geom_angle_atom_site_label_2
_geom_angle_atom_site_label_3
_geom_angle
_geom_angle_publ_flag
_geom_angle_site_symmetry_1
_geom_angle_site_symmetry_3
Ru(1) Ru(1) Cl(1) 88.488(13) yes 2_655 .
Ru(1) Ru(1) S(1) 51.614(12) yes 2_655 .
Ru(1) Ru(1) P(1) 51.457(12) yes 2_655 .
Ru(1) Ru(1) C(1) 118.49(5) yes 2_655 .
Ru(1) Ru(1) C(2) 120.94(5) yes 2_655 .
Ru(1) Ru(1) C(3) 146.82(5) yes 2_655 .
Ru(1) Ru(1) C(4) 175.46(5) yes 2_655 .
Ru(1) Ru(1) C(5) 141.12(5) yes 2_655 .
Cl(1) Ru(1) S(1) 87.502(13) yes . .
Cl(1) Ru(1) P(1) 90.613(13) yes . .
Cl(1) Ru(1) C(1) 150.70(5) yes . .
Cl(1) Ru(1) C(2) 138.20(6) yes . .
Cl(1) Ru(1) C(3) 101.01(6) yes . .
Cl(1) Ru(1) C(4) 89.52(5) yes . .
Cl(1) Ru(1) C(5) 113.77(6) yes . .
S(1) Ru(1) P(1) 103.071(17) yes . .
S(1) Ru(1) C(1) 117.55(6) yes . .
S(1) Ru(1) C(2) 89.38(5) yes . .
S(1) Ru(1) C(3) 96.69(5) yes . .
S(1) Ru(1) C(4) 132.36(5) yes . .
S(1) Ru(1) C(5) 152.07(5) yes . .
P(1) Ru(1) C(1) 97.54(5) yes . .
P(1) Ru(1) C(2) 130.52(6) yes . .
P(1) Ru(1) C(3) 157.49(5) yes . .
P(1) Ru(1) C(4) 124.51(5) yes . .
P(1) Ru(1) C(5) 94.92(5) yes . .
C(1) Ru(1) C(2) 37.52(7) yes . .
C(1) Ru(1) C(3) 63.29(7) yes . .
C(1) Ru(1) C(4) 62.71(7) yes . .
C(1) Ru(1) C(5) 37.71(7) yes . .
C(2) Ru(1) C(3) 38.13(8) yes . .
C(2) Ru(1) C(4) 62.92(7) yes . .
C(2) Ru(1) C(5) 62.74(7) yes . .
C(3) Ru(1) C(4) 37.68(7) yes . .
C(3) Ru(1) C(5) 62.79(7) yes . .
C(4) Ru(1) C(5) 37.05(7) yes . .
Ru(1) S(1) Ru(1) 76.77(3) yes . 2_655
Ru(1) P(1) Ru(1) 77.09(3) yes . 2_655
Ru(1) P(1) C(11) 117.02(7) yes . .
Ru(1) P(1) C(11) 123.69(7) yes . 2_655
Ru(1) P(1) C(11) 123.69(7) yes 2_655 .
Ru(1) P(1) C(11) 117.02(7) yes 2_655 2_655
C(11) P(1) C(11) 99.67(11) yes . 2_655
Ru(1) C(1) C(2) 70.46(10) yes . .
Ru(1) C(1) C(5) 71.86(10) yes . .
Ru(1) C(1) C(6) 131.05(12) yes . .
C(2) C(1) C(5) 107.64(17) yes . .
C(2) C(1) C(6) 124.88(19) yes . .
C(5) C(1) C(6) 126.68(19) yes . .
Ru(1) C(2) C(1) 72.02(10) yes . .
Ru(1) C(2) C(3) 70.56(10) yes . .
Ru(1) C(2) C(7) 127.15(12) yes . .
C(1) C(2) C(3) 108.26(17) yes . .
C(1) C(2) C(7) 124.84(19) yes . .
C(3) C(2) C(7) 126.70(18) yes . .
Ru(1) C(3) C(2) 71.31(10) yes . .
Ru(1) C(3) C(4) 72.68(10) yes . .
Ru(1) C(3) C(8) 123.71(12) yes . .
C(2) C(3) C(4) 107.78(16) yes . .
C(2) C(3) C(8) 127.34(19) yes . .
C(4) C(3) C(8) 124.83(19) yes . .
Ru(1) C(4) C(3) 69.64(9) yes . .
Ru(1) C(4) C(5) 71.83(10) yes . .
Ru(1) C(4) C(9) 125.74(12) yes . .
C(3) C(4) C(5) 108.26(17) yes . .
C(3) C(4) C(9) 125.16(18) yes . .
C(5) C(4) C(9) 126.55(18) yes . .
Ru(1) C(5) C(1) 70.43(9) yes . .
Ru(1) C(5) C(4) 71.12(9) yes . .
Ru(1) C(5) C(10) 130.16(12) yes . .
C(1) C(5) C(4) 108.04(16) yes . .
C(1) C(5) C(10) 126.76(19) yes . .
C(4) C(5) C(10) 124.74(19) yes . .
Ru(1) S(1) H(1) 107.6(19) no . .
Ru(1) S(1) H(1) 101(2) no . 2_655
Ru(1) S(1) H(1) 101(2) no 2_655 .
Ru(1) S(1) H(1) 107.6(19) no 2_655 2_655
H(1) S(1) H(1) 144(3) no . 2_655
C(1) C(6) H(2) 109.470 no . .
C(1) C(6) H(3) 109.470 no . .
C(1) C(6) H(4) 109.470 no . .
H(2) C(6) H(3) 109.473 no . .
H(2) C(6) H(4) 109.472 no . .
H(3) C(6) H(4) 109.472 no . .
C(2) C(7) H(5) 109.470 no . .
C(2) C(7) H(6) 109.470 no . .
C(2) C(7) H(7) 109.470 no . .
H(5) C(7) H(6) 109.473 no . .
H(5) C(7) H(7) 109.473 no . .
H(6) C(7) H(7) 109.473 no . .
C(3) C(8) H(8) 109.470 no . .
C(3) C(8) H(9) 109.470 no . .
C(3) C(8) H(10) 109.470 no . .
H(8) C(8) H(9) 109.472 no . .
H(8) C(8) H(10) 109.472 no . .
H(9) C(8) H(10) 109.473 no . .
C(4) C(9) H(11) 109.470 no . .
C(4) C(9) H(12) 109.471 no . .
C(4) C(9) H(13) 109.471 no . .
H(11) C(9) H(12) 109.472 no . .
H(11) C(9) H(13) 109.472 no . .
H(12) C(9) H(13) 109.472 no . .
C(5) C(10) H(14) 109.470 no . .
C(5) C(10) H(15) 109.470 no . .
C(5) C(10) H(16) 109.470 no . .
H(14) C(10) H(15) 109.473 no . .
H(14) C(10) H(16) 109.472 no . .
H(15) C(10) H(16) 109.473 no . .
P(1) C(11) H(17) 109.470 no . .
P(1) C(11) H(18) 109.470 no . .
P(1) C(11) H(19) 109.470 no . .
H(17) C(11) H(18) 109.472 no . .
H(17) C(11) H(19) 109.473 no . .
H(18) C(11) H(19) 109.473 no . .

loop_
_geom_bond_atom_site_label_1
_geom_bond_atom_site_label_2
_geom_bond_distance
_geom_bond_publ_flag
_geom_bond_site_symmetry_2
Ru(1) Ru(1) 2.8567(3) yes 2_655
Ru(1) Cl(1) 2.4603(6) yes .
Ru(1) S(1) 2.3003(6) yes .
Ru(1) P(1) 2.2924(6) yes .
Ru(1) C(1) 2.2310(17) yes .
Ru(1) C(2) 2.2104(17) yes .
Ru(1) C(3) 2.2004(16) yes .
Ru(1) C(4) 2.2407(17) yes .
Ru(1) C(5) 2.2500(16) yes .
P(1) C(11) 1.824(3) yes .
P(1) C(11) 1.824(3) yes 2_655
C(1) C(2) 1.428(3) yes .
C(1) C(5) 1.448(3) yes .
C(1) C(6) 1.494(4) yes .
C(2) C(3) 1.441(3) yes .
C(2) C(7) 1.492(4) yes .
C(3) C(4) 1.435(3) yes .
C(3) C(8) 1.494(3) yes .
C(4) C(5) 1.427(3) yes .
C(4) C(9) 1.488(4) yes .
C(5) C(10) 1.496(3) yes .
S(1) H(1) 1.33(5) no .
S(1) H(1) 1.33(5) no 2_655
C(6) H(2) 0.950 no .
C(6) H(3) 0.950 no .
C(6) H(4) 0.950 no .
C(7) H(5) 0.950 no .
C(7) H(6) 0.950 no .
C(7) H(7) 0.950 no .
C(8) H(8) 0.950 no .
C(8) H(9) 0.950 no .
C(8) H(10) 0.950 no .
C(9) H(11) 0.950 no .
C(9) H(12) 0.950 no .
C(9) H(13) 0.950 no .
C(10) H(14) 0.950 no .
C(10) H(15) 0.950 no .
C(10) H(16) 0.950 no .
C(11) H(17) 0.950 no .
C(11) H(18) 0.950 no .
C(11) H(19) 0.950 no .
